data_7051833
loop_
_publ_author_name
'Turner, David R.'
'Pek, Sze Nee'
'Batten, Stuart R.'

_publ_section_title
;
 Amide-water hydrogen-bond motifs in alkali-metal/crown ether complexes
 of carbamoyldicyanomethanide, C(CONH2)(CN)2&#x2212;
;
_journal_issue 4
_journal_name_full 'New Journal of Chemistry'
_journal_page_first 719
_journal_paper_doi 10.1039/b716191c
_journal_volume 32
_journal_year 2008
_chemical_formula_moiety C16H32Na1O8,2(H2O1),C4N3H2O1
_chemical_formula_sum 'C20 H38 N3 Na O11'
_chemical_formula_weight 519.52
_chemical_name_common '[Na(12c4)2](cdm).H2O'
_chemical_name_systematic
;
[Na(12c4)2](cdm).H2O
;
_space_group_IT_number 14
_symmetry_cell_setting monoclinic
_symmetry_space_group_name_Hall '-P 2yn'
_symmetry_space_group_name_H-M 'P 1 21/n 1'
_atom_sites_solution_hydrogens geom
_atom_sites_solution_primary direct
_atom_sites_solution_secondary difmap
_audit_creation_method SHELXL-97
_cell_angle_alpha 90.00
_cell_angle_beta 103.1930(10)
_cell_angle_gamma 90.00
_cell_formula_units_Z 8
_cell_length_a 16.7758(3)
_cell_length_b 14.1320(3)
_cell_length_c 23.1203(4)
_cell_measurement_reflns_used 32478
_cell_measurement_temperature 123(1)
_cell_measurement_theta_max 27.50
_cell_measurement_theta_min 1.70
_cell_volume 5336.59(18)
_computing_cell_refinement 'DENZO-SMN (Otwinowski & Minor, 1997)'
_computing_data_collection 'Collect (Hooft, 1999)'
_computing_data_reduction 'DENZO-SMN (Otwinowski & Minor, 1997)'
_computing_molecular_graphics 'X-Seed (Barbour, 1999)'
_computing_publication_material 'CIFTAB (Sheldrick, 1997)'
_computing_structure_refinement 'SHELXL-97 (Sheldrick, 1997)'
_computing_structure_solution 'SHELXS-97 (Sheldrick, 1990)'
_diffrn_ambient_temperature 123(1)
_diffrn_measured_fraction_theta_full 0.996
_diffrn_measured_fraction_theta_max 0.996
_diffrn_measurement_device_type 'Nonius KappaCCD'
_diffrn_measurement_method 'phi and omega scans'
_diffrn_radiation_monochromator graphite
_diffrn_radiation_source 'fine-focus sealed tube'
_diffrn_radiation_type MoK\a
_diffrn_radiation_wavelength 0.71073
_diffrn_reflns_av_R_equivalents 0.0937
_diffrn_reflns_av_sigmaI/netI 0.1091
_diffrn_reflns_limit_h_max 21
_diffrn_reflns_limit_h_min -16
_diffrn_reflns_limit_k_max 18
_diffrn_reflns_limit_k_min -17
_diffrn_reflns_limit_l_max 28
_diffrn_reflns_limit_l_min -30
_diffrn_reflns_number 32478
_diffrn_reflns_theta_full 27.50
_diffrn_reflns_theta_max 27.50
_diffrn_reflns_theta_min 1.70
_exptl_absorpt_coefficient_mu 0.118
_exptl_absorpt_correction_T_max 0.9860
_exptl_absorpt_correction_T_min 0.9802
_exptl_absorpt_correction_type empirical
_exptl_absorpt_process_details SORTAV
_exptl_crystal_colour colourless
_exptl_crystal_density_diffrn 1.293
_exptl_crystal_density_method 'not measured'
_exptl_crystal_description block
_exptl_crystal_F_000 2224
_exptl_crystal_size_max 0.17
_exptl_crystal_size_mid 0.12
_exptl_crystal_size_min 0.12
_refine_diff_density_max 0.633
_refine_diff_density_min -0.389
_refine_diff_density_rms 0.070
_refine_ls_extinction_method none
_refine_ls_goodness_of_fit_ref 0.974
_refine_ls_hydrogen_treatment constr
_refine_ls_matrix_type full
_refine_ls_number_parameters 777
_refine_ls_number_reflns 12218
_refine_ls_number_restraints 18
_refine_ls_restrained_S_all 0.974
_refine_ls_R_factor_all 0.1474
_refine_ls_R_factor_gt 0.0670
_refine_ls_shift/su_max 0.000
_refine_ls_shift/su_mean 0.000
_refine_ls_structure_factor_coef Fsqd
_refine_ls_weighting_details 'calc w=1/[\s^2^(Fo^2^)+(0.2000P)^2^+0.0000P] where P=(Fo^2^+2Fc^2^)/3'
_refine_ls_weighting_scheme calc
_refine_ls_wR_factor_gt 0.1552
_refine_ls_wR_factor_ref 0.1916
_reflns_number_gt 6327
_reflns_number_total 12218
_reflns_threshold_expression >2sigma(I)
_cod_data_source_file b716191c.txt
_cod_data_source_block NA12C4
_cod_depositor_comments
;
The following automatic conversions were performed:
'_exptl_absorpt_correction_type' value 'Empirical' changed to 'empirical'
according to '/home/saulius/struct/CIF-dictionaries/cif_core.dic'
dictionary named 'cif_core.dic' version 2.4.1 from 2010-06-29.

Automatic conversion script
Id: cif_fix_enum 1527 2010-12-29 10:47:43Z saulius 
;
_cod_original_cell_volume 5336.59(17)
_cod_original_sg_symbol_H-M P21/n
_cod_original_formula_sum 'C20 H38 N3 Na1 O11'
_cod_database_code 7051833

loop_
_symmetry_equiv_pos_as_xyz
'x, y, z'
'-x+1/2, y+1/2, -z+1/2'
'-x, -y, -z'
'x-1/2, -y-1/2, z-1/2'

loop_
_atom_site_label
_atom_site_type_symbol
_atom_site_fract_x
_atom_site_fract_y
_atom_site_fract_z
_atom_site_U_iso_or_equiv
_atom_site_adp_type
_atom_site_occupancy
_atom_site_symmetry_multiplicity
_atom_site_calc_flag
_atom_site_refinement_flags
_atom_site_disorder_assembly
_atom_site_disorder_group
Na1 Na 0.62800(6) 0.74966(7) 0.02185(4) 0.0247(2) Uani 1 1 d . . .
O1 O 0.51194(10) 0.67926(12) 0.05932(7) 0.0300(4) Uani 1 1 d . . .
N1 N 0.56891(11) 0.33064(14) 0.25349(8) 0.0249(5) Uani 1 1 d . . .
H1N H 0.5698 0.2685 0.2560 0.030 Uiso 1 1 calc R . .
H2N H 0.6137 0.3617 0.2517 0.030 Uiso 1 1 calc R . .
C1 C 0.46802(17) 0.7543(2) 0.08010(12) 0.0373(7) Uani 1 1 d . . .
H1A H 0.4294 0.7267 0.1020 0.045 Uiso 1 1 calc R . .
H1B H 0.4356 0.7891 0.0455 0.045 Uiso 1 1 calc R . .
Na2 Na 0.12391(6) 0.75576(7) 0.01689(4) 0.0269(2) Uani 1 1 d . . .
O2 O 0.57609(11) 0.86292(12) 0.08633(7) 0.0315(4) Uani 1 1 d . . .
N2 N 0.36980(18) 0.5695(2) 0.24741(14) 0.0713(9) Uani 1 1 d . . .
C2 C 0.52336(17) 0.8221(2) 0.11971(12) 0.0383(7) Uani 1 1 d . . .
H2A H 0.4908 0.8721 0.1336 0.046 Uiso 1 1 calc R . .
H2B H 0.5559 0.7886 0.1548 0.046 Uiso 1 1 calc R . .
O3 O 0.73615(10) 0.79091(12) 0.10743(7) 0.0297(4) Uani 1 1 d . . .
N3 N 0.63738(17) 0.56681(19) 0.25727(11) 0.0527(7) Uani 1 1 d . . .
C3 C 0.64489(17) 0.9119(2) 0.12111(11) 0.0386(7) Uani 1 1 d . . .
H3A H 0.6265 0.9504 0.1514 0.046 Uiso 1 1 calc R . .
H3B H 0.6666 0.9557 0.0950 0.046 Uiso 1 1 calc R . .
O4 O 0.67222(10) 0.60736(12) 0.08207(7) 0.0276(4) Uani 1 1 d . . .
N4 N 1.06904(12) 0.62812(15) 0.26084(9) 0.0266(5) Uani 1 1 d . . .
H3N H 1.0701 0.6902 0.2636 0.032 Uiso 1 1 calc R . .
H4N H 1.1150 0.5962 0.2646 0.032 Uiso 1 1 calc R . .
C4 C 0.71211(17) 0.8477(2) 0.15156(12) 0.0401(7) Uani 1 1 d . . .
H4A H 0.7592 0.8853 0.1734 0.048 Uiso 1 1 calc R . .
H4B H 0.6928 0.8069 0.1804 0.048 Uiso 1 1 calc R . .
O5 O 0.51988(10) 0.81615(12) -0.05631(7) 0.0308(4) Uani 1 1 d . . .
N5 N 0.86075(15) 0.39514(18) 0.22374(10) 0.0437(6) Uani 1 1 d . . .
C5 C 0.77991(15) 0.7061(2) 0.12958(12) 0.0358(7) Uani 1 1 d . . .
H5A H 0.8182 0.7202 0.1680 0.043 Uiso 1 1 calc R . .
H5B H 0.8127 0.6855 0.1013 0.043 Uiso 1 1 calc R . .
O6 O 0.67661(11) 0.89441(12) -0.02132(7) 0.0321(4) Uani 1 1 d . . .
N6 N 1.13070(16) 0.39323(18) 0.24255(11) 0.0488(7) Uani 1 1 d . . .
C6 C 0.72455(16) 0.6276(2) 0.13822(11) 0.0355(7) Uani 1 1 d . . .
H6A H 0.7570 0.5708 0.1539 0.043 Uiso 1 1 calc R . .
H6B H 0.6918 0.6466 0.1669 0.043 Uiso 1 1 calc R . .
O7 O 0.74500(10) 0.71109(13) -0.02323(7) 0.0312(4) Uani 1 1 d . . .
C7 C 0.60294(16) 0.5500(2) 0.08456(12) 0.0367(7) Uani 1 1 d . . .
H7A H 0.6205 0.4987 0.1138 0.044 Uiso 1 1 calc R . .
H7B H 0.5819 0.5203 0.0452 0.044 Uiso 1 1 calc R . .
O8 O 0.58677(10) 0.63304(12) -0.05860(7) 0.0301(4) Uani 1 1 d . . .
C8 C 0.53504(16) 0.6052(2) 0.10148(12) 0.0393(7) Uani 1 1 d . . .
H8A H 0.4877 0.5633 0.1013 0.047 Uiso 1 1 calc R . .
H8B H 0.5540 0.6319 0.1419 0.047 Uiso 1 1 calc R . .
O9 O 0.00521(11) 0.83358(13) 0.04730(7) 0.0328(4) Uani 1 1 d . A .
C9 C 0.53644(18) 0.91372(19) -0.06609(12) 0.0417(7) Uani 1 1 d . . .
H9A H 0.5281 0.9517 -0.0320 0.050 Uiso 1 1 calc R . .
H9B H 0.4972 0.9364 -0.1021 0.050 Uiso 1 1 calc R . .
O10 O 0.05992(11) 0.64638(13) 0.07750(8) 0.0328(4) Uani 1 1 d . A .
C10 C 0.62240(17) 0.92868(19) -0.07361(11) 0.0392(7) Uani 1 1 d . . .
H10A H 0.6309 0.8938 -0.1089 0.047 Uiso 1 1 calc R . .
H10B H 0.6324 0.9968 -0.0791 0.047 Uiso 1 1 calc R . .
O11 O 0.22209(11) 0.71276(14) 0.10628(7) 0.0356(5) Uani 1 1 d . A .
C11 C 0.75831(17) 0.8784(2) -0.02829(12) 0.0409(7) Uani 1 1 d . . .
H11A H 0.7965 0.8786 0.0113 0.049 Uiso 1 1 calc R . .
H11B H 0.7742 0.9305 -0.0519 0.049 Uiso 1 1 calc R . .
O12 O 0.16674(11) 0.89880(13) 0.07768(7) 0.0350(5) Uani 1 1 d . A .
C12 C 0.76574(18) 0.7851(2) -0.05884(13) 0.0414(7) Uani 1 1 d . . .
H12A H 0.7283 0.7842 -0.0987 0.050 Uiso 1 1 calc R . .
H12B H 0.8224 0.7765 -0.0637 0.050 Uiso 1 1 calc R . .
C13 C 0.72858(17) 0.62256(19) -0.05418(12) 0.0368(7) Uani 1 1 d . . .
H13A H 0.7338 0.5707 -0.0248 0.044 Uiso 1 1 calc R . .
H13B H 0.7701 0.6121 -0.0778 0.044 Uiso 1 1 calc R . .
O13A O 0.0096(7) 0.7103(6) -0.0668(5) 0.0369(19) Uani 0.632(6) 1 d P A 1
O13B O 0.0278(12) 0.6821(10) -0.0654(9) 0.039(3) Uani 0.368(6) 1 d P A 2
C14 C 0.64532(17) 0.6188(2) -0.09453(12) 0.0382(7) Uani 1 1 d . . .
H14A H 0.6396 0.6689 -0.1252 0.046 Uiso 1 1 calc R . .
H14B H 0.6363 0.5567 -0.1147 0.046 Uiso 1 1 calc R . .
O14A O 0.1520(4) 0.6021(7) -0.0256(4) 0.0355(16) Uani 0.632(6) 1 d P A 1
O14B O 0.1861(6) 0.6060(11) -0.0156(6) 0.033(3) Uani 0.368(6) 1 d P A 2
O15 O 0.25084(12) 0.77318(15) -0.02105(8) 0.0448(5) Uani 1 1 d . A .
C15 C 0.50668(16) 0.65888(19) -0.09169(11) 0.0324(6) Uani 1 1 d . . .
H15A H 0.4665 0.6457 -0.0673 0.039 Uiso 1 1 calc R . .
H15B H 0.4922 0.6192 -0.1278 0.039 Uiso 1 1 calc R . .
O16 O 0.10414(11) 0.86902(13) -0.06588(7) 0.0361(5) Uani 1 1 d . A .
C16 C 0.50073(17) 0.76117(19) -0.10950(11) 0.0323(6) Uani 1 1 d . . .
H16A H 0.5398 0.7754 -0.1346 0.039 Uiso 1 1 calc R . .
H16B H 0.4447 0.7759 -0.1324 0.039 Uiso 1 1 calc R . .
O17 O 0.43454(11) 0.33249(13) 0.25510(8) 0.0392(5) Uani 1 1 d . . .
C17 C -0.0435(2) 0.7611(2) 0.06677(16) 0.0559(9) Uani 1 1 d . . .
H17A H -0.0827 0.7917 0.0871 0.067 Uiso 1 1 calc R A .
H17B H -0.0757 0.7277 0.0315 0.067 Uiso 1 1 calc R . .
O18 O 0.93139(11) 0.62851(13) 0.24545(8) 0.0395(5) Uani 1 1 d . . .
C18 C 0.0040(2) 0.6925(2) 0.10646(15) 0.0543(9) Uani 1 1 d . A .
H18A H 0.0347 0.7246 0.1429 0.065 Uiso 1 1 calc R B 2
H18B H -0.0328 0.6452 0.1182 0.065 Uiso 1 1 calc R B 2
O19 O 0.26737(11) 0.31803(15) 0.20184(8) 0.0465(5) Uani 1 1 d . . .
C19A C 0.1275(4) 0.5975(5) 0.1179(3) 0.0367(15) Uani 0.826(6) 1 d P A 1
H19A H 0.1524 0.5516 0.0948 0.044 Uiso 0.826(6) 1 calc PR A 1
H19B H 0.1055 0.5614 0.1474 0.044 Uiso 0.826(6) 1 calc PR A 1
C19B C 0.1030(18) 0.621(2) 0.1246(17) 0.037(7) Uani 0.174(6) 1 d P A 2
H19C H 0.0813 0.5601 0.1360 0.044 Uiso 0.174(6) 1 calc PR A 2
H19D H 0.0986 0.6680 0.1553 0.044 Uiso 0.174(6) 1 calc PR A 2
O20 O 0.25626(12) 0.12068(15) 0.19179(8) 0.0510(6) Uani 1 1 d . . .
C20A C 0.1919(2) 0.6631(3) 0.14951(15) 0.0368(10) Uani 0.826(6) 1 d P A 1
H20A H 0.1686 0.7078 0.1742 0.044 Uiso 0.826(6) 1 calc PR A 1
H20B H 0.2366 0.6271 0.1757 0.044 Uiso 0.826(6) 1 calc PR A 1
C20B C 0.1940(13) 0.6073(12) 0.1248(8) 0.037(5) Uani 0.174(6) 1 d P A 2
H20C H 0.2013 0.5589 0.0955 0.044 Uiso 0.174(6) 1 calc PR A 2
H20D H 0.2258 0.5885 0.1647 0.044 Uiso 0.174(6) 1 calc PR A 2
O21 O 0.69114(11) 0.33828(14) 0.18360(8) 0.0442(5) Uani 1 1 d . . .
C21A C 0.2672(2) 0.7995(3) 0.1298(2) 0.0337(11) Uani 0.826(6) 1 d P A 1
H21A H 0.3034 0.8179 0.1034 0.040 Uiso 0.826(6) 1 calc PR A 1
H21B H 0.3023 0.7858 0.1695 0.040 Uiso 0.826(6) 1 calc PR A 1
C21B C 0.2515(12) 0.7601(13) 0.1494(8) 0.035(5) Uani 0.174(6) 1 d PU A 2
H21C H 0.3062 0.7367 0.1700 0.042 Uiso 0.174(6) 1 calc PR A 2
H21D H 0.2153 0.7629 0.1777 0.042 Uiso 0.174(6) 1 calc PR A 2
O22 O 0.69842(12) 0.13854(16) 0.19733(8) 0.0520(6) Uani 1 1 d . . .
C22A C 0.2117(2) 0.8814(2) 0.13492(14) 0.0324(9) Uani 0.826(6) 1 d P A 1
H22A H 0.1750 0.8650 0.1614 0.039 Uiso 0.826(6) 1 calc PR A 1
H22B H 0.2442 0.9378 0.1512 0.039 Uiso 0.826(6) 1 calc PR A 1
C22B C 0.2566(11) 0.8528(14) 0.1204(8) 0.024(4) Uani 0.174(6) 1 d PU A 2
H22C H 0.2963 0.8467 0.0947 0.029 Uiso 0.174(6) 1 calc PR A 2
H22D H 0.2794 0.8995 0.1517 0.029 Uiso 0.174(6) 1 calc PR A 2
C23A C 0.0953(2) 0.9610(3) 0.07560(18) 0.0285(9) Uani 0.826(6) 1 d P A 1
H23A H 0.0786 0.9897 0.0356 0.034 Uiso 0.826(6) 1 calc PR A 1
H23B H 0.1110 1.0128 0.1048 0.034 Uiso 0.826(6) 1 calc PR A 1
C23B C 0.1281(10) 0.9273(13) 0.1122(9) 0.036(5) Uani 0.174(6) 1 d P A 2
H23C H 0.1467 0.9904 0.1285 0.043 Uiso 0.174(6) 1 calc PR A 2
H23D H 0.1287 0.8822 0.1451 0.043 Uiso 0.174(6) 1 calc PR A 2
C24A C 0.0232(2) 0.9074(3) 0.08919(17) 0.0308(10) Uani 0.826(6) 1 d P A 1
H24A H 0.0376 0.8815 0.1300 0.037 Uiso 0.826(6) 1 calc PR A 1
H24B H -0.0246 0.9499 0.0856 0.037 Uiso 0.826(6) 1 calc PR A 1
C24B C 0.0480(12) 0.9311(13) 0.0701(9) 0.025(4) Uani 0.174(6) 1 d PU A 2
H24C H 0.0545 0.9677 0.0350 0.030 Uiso 0.174(6) 1 calc PR A 2
H24D H 0.0101 0.9671 0.0890 0.030 Uiso 0.174(6) 1 calc PR A 2
C25A C 0.0238(4) 0.6265(5) -0.0983(3) 0.0449(16) Uani 0.632(6) 1 d P A 1
H25A H 0.0499 0.6436 -0.1311 0.054 Uiso 0.632(6) 1 calc PR A 1
H25B H -0.0289 0.5947 -0.1154 0.054 Uiso 0.632(6) 1 calc PR A 1
C25B C 0.0480(9) 0.5862(10) -0.0711(7) 0.043(4) Uani 0.368(6) 1 d P A 2
H25C H 0.0140 0.5612 -0.1087 0.051 Uiso 0.368(6) 1 calc PR A 2
H25D H 0.0343 0.5500 -0.0380 0.051 Uiso 0.368(6) 1 calc PR A 2
C26A C 0.0789(5) 0.5609(7) -0.0554(4) 0.043(2) Uani 0.632(6) 1 d P A 1
H26A H 0.0490 0.5382 -0.0258 0.051 Uiso 0.632(6) 1 calc PR A 1
H26B H 0.0916 0.5051 -0.0776 0.051 Uiso 0.632(6) 1 calc PR A 1
C26B C 0.1399(6) 0.5693(6) -0.0707(4) 0.043(3) Uani 0.368(6) 1 d P A 2
H26C H 0.1508 0.5008 -0.0739 0.051 Uiso 0.368(6) 1 calc PR A 2
H26D H 0.1547 0.6024 -0.1045 0.051 Uiso 0.368(6) 1 calc PR A 2
C27A C 0.2135(3) 0.6054(3) -0.0588(2) 0.0380(14) Uani 0.632(6) 1 d P A 1
H27A H 0.1897 0.6281 -0.0996 0.046 Uiso 0.632(6) 1 calc PR A 1
H27B H 0.2363 0.5414 -0.0614 0.046 Uiso 0.632(6) 1 calc PR A 1
C27B C 0.2678(8) 0.6239(8) -0.0181(6) 0.042(3) Uani 0.368(6) 1 d P A 2
H27C H 0.2872 0.5701 -0.0387 0.051 Uiso 0.368(6) 1 calc PR A 2
H27D H 0.3016 0.6253 0.0231 0.051 Uiso 0.368(6) 1 calc PR A 2
C28A C 0.2803(4) 0.6721(5) -0.0279(3) 0.0366(17) Uani 0.632(6) 1 d P A 1
H28A H 0.3236 0.6742 -0.0508 0.044 Uiso 0.632(6) 1 calc PR A 1
H28B H 0.3052 0.6465 0.0120 0.044 Uiso 0.632(6) 1 calc PR A 1
C28B C 0.2835(8) 0.7152(8) -0.0491(5) 0.051(3) Uani 0.368(6) 1 d P A 2
H28C H 0.3428 0.7277 -0.0442 0.062 Uiso 0.368(6) 1 calc PR A 2
H28D H 0.2566 0.7145 -0.0919 0.062 Uiso 0.368(6) 1 calc PR A 2
C29A C 0.2405(3) 0.8193(4) -0.0761(2) 0.0365(13) Uani 0.632(6) 1 d P A 1
H29A H 0.2151 0.7764 -0.1091 0.044 Uiso 0.632(6) 1 calc PR A 1
H29B H 0.2937 0.8417 -0.0826 0.044 Uiso 0.632(6) 1 calc PR A 1
C29B C 0.2446(7) 0.8769(7) -0.0497(4) 0.044(3) Uani 0.368(6) 1 d P A 2
H29C H 0.2454 0.9257 -0.0189 0.053 Uiso 0.368(6) 1 calc PR A 2
H29D H 0.2911 0.8885 -0.0686 0.053 Uiso 0.368(6) 1 calc PR A 2
C30A C 0.1856(6) 0.9002(6) -0.0720(3) 0.0361(18) Uani 0.632(6) 1 d P A 1
H30A H 0.2110 0.9398 -0.0374 0.043 Uiso 0.632(6) 1 calc PR A 1
H30B H 0.1794 0.9396 -0.1082 0.043 Uiso 0.632(6) 1 calc PR A 1
C30B C 0.1658(12) 0.8799(12) -0.0949(6) 0.051(4) Uani 0.368(6) 1 d P A 2
H30C H 0.1600 0.9412 -0.1162 0.061 Uiso 0.368(6) 1 calc PR A 2
H30D H 0.1638 0.8285 -0.1243 0.061 Uiso 0.368(6) 1 calc PR A 2
C31A C 0.0523(6) 0.8393(9) -0.1198(4) 0.044(2) Uani 0.632(6) 1 d P A 1
H31A H 0.0818 0.7963 -0.1416 0.052 Uiso 0.632(6) 1 calc PR A 1
H31B H 0.0321 0.8944 -0.1454 0.052 Uiso 0.632(6) 1 calc PR A 1
C31B C 0.0255(10) 0.8403(13) -0.1052(7) 0.045(4) Uani 0.368(6) 1 d P A 2
H31C H 0.0165 0.8782 -0.1422 0.054 Uiso 0.368(6) 1 calc PR A 2
H31D H -0.0194 0.8552 -0.0853 0.054 Uiso 0.368(6) 1 calc PR A 2
C32A C -0.0176(3) 0.7886(5) -0.1029(2) 0.0412(14) Uani 0.632(6) 1 d P A 1
H32A H -0.0466 0.8327 -0.0815 0.049 Uiso 0.632(6) 1 calc PR A 1
H32B H -0.0569 0.7674 -0.1393 0.049 Uiso 0.632(6) 1 calc PR A 1
C32B C 0.0211(7) 0.7354(6) -0.1215(4) 0.050(3) Uani 0.368(6) 1 d P A 2
H32C H -0.0314 0.7209 -0.1496 0.060 Uiso 0.368(6) 1 calc PR A 2
H32D H 0.0665 0.7182 -0.1403 0.060 Uiso 0.368(6) 1 calc PR A 2
C33 C 0.50204(15) 0.47864(19) 0.24984(10) 0.0314(6) Uani 1 1 d . . .
C34 C 0.4295(2) 0.5291(2) 0.24837(12) 0.0441(8) Uani 1 1 d . . .
C35 C 0.57563(19) 0.5281(2) 0.25353(11) 0.0359(7) Uani 1 1 d . . .
C36 C 0.50078(15) 0.37695(19) 0.25244(10) 0.0270(6) Uani 1 1 d . . .
C37 C 0.99856(14) 0.48114(18) 0.24574(10) 0.0262(6) Uani 1 1 d . . .
C38 C 0.92296(18) 0.4334(2) 0.23366(11) 0.0313(6) Uani 1 1 d . . .
C39 C 1.07016(17) 0.43150(19) 0.24476(11) 0.0316(6) Uani 1 1 d . . .
C40 C 0.99918(15) 0.58325(19) 0.25112(10) 0.0252(6) Uani 1 1 d . . .
H5O H 0.7447 0.3576 0.1975 0.050 Uiso 1 1 d . . .
H1O H 0.2359 0.3572 0.2131 0.050 Uiso 1 1 d . . .
H7O H 0.7415 0.1090 0.2153 0.050 Uiso 1 1 d . . .
H3O H 0.2746 0.1634 0.2041 0.050 Uiso 1 1 d . . .
H2O H 0.3182 0.3305 0.2206 0.050 Uiso 1 1 d . . .
H4O H 0.2167 0.1024 0.2136 0.050 Uiso 1 1 d . . .
H8O H 0.6583 0.1256 0.2154 0.050 Uiso 1 1 d . . .
H6O H 0.6936 0.2869 0.1855 0.050 Uiso 1 1 d . . .

loop_
_atom_site_aniso_label
_atom_site_aniso_U_11
_atom_site_aniso_U_22
_atom_site_aniso_U_33
_atom_site_aniso_U_23
_atom_site_aniso_U_13
_atom_site_aniso_U_12
Na1 0.0284(6) 0.0240(5) 0.0222(5) 0.0011(4) 0.0066(4) -0.0006(4)
O1 0.0287(10) 0.0298(11) 0.0325(9) 0.0029(9) 0.0090(8) 0.0035(8)
N1 0.0183(11) 0.0188(11) 0.0391(12) 0.0030(10) 0.0093(9) -0.0024(9)
C1 0.0299(16) 0.0425(18) 0.0413(16) 0.0016(14) 0.0118(13) 0.0056(14)
Na2 0.0366(6) 0.0234(5) 0.0225(5) -0.0014(4) 0.0106(4) -0.0027(4)
O2 0.0395(11) 0.0277(10) 0.0273(9) -0.0018(8) 0.0076(8) 0.0001(9)
N2 0.057(2) 0.0518(19) 0.098(2) -0.0127(17) 0.0038(17) 0.0203(16)
C2 0.0419(17) 0.0403(18) 0.0377(15) -0.0015(14) 0.0192(13) 0.0069(14)
O3 0.0329(10) 0.0322(11) 0.0240(9) -0.0004(8) 0.0065(8) -0.0013(9)
N3 0.074(2) 0.0438(17) 0.0500(15) -0.0063(13) 0.0351(15) -0.0190(15)
C3 0.0502(19) 0.0320(17) 0.0305(14) -0.0066(13) 0.0027(13) -0.0028(14)
O4 0.0258(9) 0.0292(10) 0.0290(9) 0.0036(8) 0.0088(7) -0.0002(8)
N4 0.0171(11) 0.0208(12) 0.0429(12) 0.0010(10) 0.0091(9) 0.0039(9)
C4 0.0403(17) 0.0452(19) 0.0324(14) -0.0105(14) 0.0033(13) -0.0047(15)
O5 0.0361(11) 0.0279(11) 0.0277(9) 0.0005(8) 0.0058(8) 0.0020(8)
N5 0.0456(16) 0.0458(16) 0.0428(14) -0.0040(12) 0.0164(12) -0.0137(13)
C5 0.0234(15) 0.0500(19) 0.0326(14) 0.0045(14) 0.0033(12) 0.0006(14)
O6 0.0391(11) 0.0275(10) 0.0292(9) 0.0004(8) 0.0067(8) -0.0059(9)
N6 0.0487(17) 0.0407(16) 0.0518(15) -0.0048(13) 0.0004(13) 0.0134(14)
C6 0.0312(16) 0.0387(17) 0.0352(15) 0.0069(13) 0.0046(12) 0.0037(13)
O7 0.0344(11) 0.0320(11) 0.0299(9) 0.0034(9) 0.0132(8) -0.0009(8)
C7 0.0379(17) 0.0290(16) 0.0458(16) 0.0081(13) 0.0148(13) -0.0043(13)
O8 0.0378(11) 0.0282(10) 0.0259(9) 0.0012(8) 0.0110(8) -0.0018(8)
C8 0.0309(16) 0.0398(17) 0.0486(17) 0.0155(15) 0.0119(13) -0.0023(13)
O9 0.0387(11) 0.0296(11) 0.0319(9) -0.0005(9) 0.0119(8) -0.0029(9)
C9 0.060(2) 0.0235(16) 0.0391(16) 0.0046(13) 0.0067(14) 0.0129(14)
O10 0.0407(12) 0.0300(11) 0.0307(10) -0.0013(9) 0.0143(9) -0.0031(9)
C10 0.058(2) 0.0224(15) 0.0350(15) 0.0062(13) 0.0067(14) -0.0029(14)
O11 0.0353(11) 0.0449(12) 0.0271(9) -0.0017(9) 0.0078(8) -0.0007(9)
C11 0.0463(19) 0.0370(18) 0.0424(16) -0.0016(14) 0.0161(14) -0.0152(14)
O12 0.0411(11) 0.0361(11) 0.0303(9) -0.0060(9) 0.0131(9) -0.0100(9)
C12 0.0448(18) 0.0425(18) 0.0442(16) 0.0082(15) 0.0254(14) -0.0041(15)
C13 0.0483(18) 0.0267(16) 0.0404(15) 0.0007(13) 0.0202(14) 0.0095(13)
O13A 0.050(4) 0.032(5) 0.030(3) -0.002(4) 0.012(3) -0.008(3)
O13B 0.073(10) 0.012(6) 0.024(4) -0.001(5) -0.005(5) -0.003(5)
C14 0.0486(18) 0.0348(17) 0.0366(15) -0.0069(13) 0.0208(14) -0.0046(14)
O14A 0.047(4) 0.030(2) 0.030(4) -0.004(2) 0.011(3) -0.003(4)
O14B 0.049(7) 0.023(4) 0.025(5) -0.009(3) 0.003(6) 0.005(6)
O15 0.0438(12) 0.0580(14) 0.0391(11) 0.0093(11) 0.0228(10) 0.0080(10)
C15 0.0354(16) 0.0336(16) 0.0269(13) -0.0006(12) 0.0045(12) -0.0090(13)
O16 0.0521(13) 0.0306(11) 0.0278(9) 0.0011(8) 0.0135(9) 0.0022(9)
C16 0.0316(15) 0.0332(16) 0.0275(13) -0.0018(12) -0.0029(11) 0.0000(13)
O17 0.0315(11) 0.0373(12) 0.0496(11) 0.0015(9) 0.0106(9) -0.0023(9)
C17 0.048(2) 0.061(2) 0.066(2) 0.0193(19) 0.0284(17) 0.0003(18)
O18 0.0318(11) 0.0347(12) 0.0542(12) -0.0020(9) 0.0144(9) 0.0031(9)
C18 0.056(2) 0.042(2) 0.078(2) 0.0053(18) 0.0426(19) -0.0045(17)
O19 0.0341(11) 0.0628(15) 0.0455(11) -0.0122(11) 0.0151(9) -0.0071(10)
C19A 0.047(5) 0.028(3) 0.039(2) 0.013(2) 0.017(3) 0.009(3)
C19B 0.022(15) 0.021(15) 0.067(18) -0.002(12) 0.011(12) -0.010(11)
O20 0.0546(13) 0.0550(15) 0.0441(11) -0.0068(10) 0.0126(10) 0.0051(11)
C20A 0.045(2) 0.039(3) 0.0275(18) 0.0120(19) 0.0105(16) 0.0079(18)
C20B 0.080(15) 0.003(8) 0.037(10) -0.003(7) 0.033(10) -0.011(9)
O21 0.0324(11) 0.0525(13) 0.0483(11) -0.0056(10) 0.0106(9) 0.0023(10)
C21A 0.029(2) 0.033(3) 0.037(3) -0.006(2) 0.0040(18) 0.003(2)
C21B 0.037(8) 0.027(8) 0.033(8) 0.010(7) -0.006(6) -0.003(7)
O22 0.0463(13) 0.0647(15) 0.0488(12) 0.0040(11) 0.0189(10) -0.0125(11)
C22A 0.028(2) 0.035(2) 0.0327(18) -0.0090(16) 0.0034(15) 0.0000(17)
C22B 0.020(8) 0.026(8) 0.024(7) 0.001(7) 0.001(6) 0.006(7)
C23A 0.027(2) 0.024(2) 0.035(2) -0.0018(17) 0.0072(19) 0.0052(17)
C23B 0.025(10) 0.037(11) 0.044(11) -0.025(9) 0.005(9) 0.004(8)
C24A 0.028(2) 0.030(2) 0.037(2) -0.0050(18) 0.0111(17) 0.0006(17)
C24B 0.016(8) 0.016(8) 0.041(8) -0.006(7) 0.003(7) 0.004(6)
C25A 0.045(4) 0.051(5) 0.038(3) -0.015(3) 0.007(3) -0.012(3)
C25B 0.039(10) 0.029(10) 0.052(10) -0.019(7) -0.007(7) -0.007(6)
C26A 0.051(6) 0.036(5) 0.045(5) -0.017(4) 0.016(4) -0.012(4)
C26B 0.064(8) 0.027(5) 0.035(5) -0.007(4) 0.007(5) 0.006(5)
C27A 0.046(4) 0.032(3) 0.038(3) -0.007(2) 0.014(3) 0.010(2)
C27B 0.039(7) 0.039(7) 0.055(7) -0.010(6) 0.025(5) 0.001(6)
C28A 0.027(3) 0.043(5) 0.042(4) -0.001(4) 0.014(3) 0.008(4)
C28B 0.083(8) 0.035(7) 0.048(7) -0.008(5) 0.040(6) -0.003(6)
C29A 0.041(3) 0.036(3) 0.040(3) 0.004(3) 0.025(2) -0.008(2)
C29B 0.065(7) 0.016(5) 0.058(6) 0.011(5) 0.032(6) -0.005(5)
C30A 0.048(5) 0.025(4) 0.041(5) 0.004(3) 0.021(4) -0.008(3)
C30B 0.082(12) 0.039(9) 0.041(8) 0.005(6) 0.032(8) -0.015(7)
C31A 0.053(6) 0.049(4) 0.030(4) 0.008(3) 0.010(3) 0.003(4)
C31B 0.065(13) 0.030(6) 0.030(8) -0.004(7) -0.009(7) 0.010(8)
C32A 0.039(3) 0.053(4) 0.028(3) 0.000(3) 0.001(2) 0.008(3)
C32B 0.073(7) 0.041(6) 0.027(4) -0.002(4) -0.009(4) 0.002(5)
C33 0.0401(17) 0.0253(15) 0.0287(14) 0.0020(12) 0.0077(12) 0.0030(13)
C34 0.051(2) 0.0338(18) 0.0418(17) -0.0011(14) -0.0003(15) 0.0016(16)
C35 0.058(2) 0.0288(16) 0.0247(14) -0.0012(12) 0.0176(14) -0.0021(15)
C36 0.0314(15) 0.0295(15) 0.0187(12) 0.0021(11) 0.0028(11) 0.0011(13)
C37 0.0292(15) 0.0233(15) 0.0273(13) 0.0010(11) 0.0086(11) 0.0005(12)
C38 0.0403(17) 0.0318(16) 0.0243(13) 0.0019(12) 0.0126(12) 0.0037(14)
C39 0.0391(17) 0.0268(15) 0.0264(13) -0.0005(12) 0.0020(12) 0.0026(14)
C40 0.0244(14) 0.0302(15) 0.0226(12) 0.0034(11) 0.0088(11) 0.0028(12)

loop_
_atom_type_symbol
_atom_type_description
_atom_type_scat_dispersion_real
_atom_type_scat_dispersion_imag
_atom_type_scat_source
C C 0.0033 0.0016 'International Tables Vol C Tables 4.2.6.8 and 6.1.1.4'
H H 0.0000 0.0000 'International Tables Vol C Tables 4.2.6.8 and 6.1.1.4'
N N 0.0061 0.0033 'International Tables Vol C Tables 4.2.6.8 and 6.1.1.4'
O O 0.0106 0.0060 'International Tables Vol C Tables 4.2.6.8 and 6.1.1.4'
Na Na 0.0362 0.0249 'International Tables Vol C Tables 4.2.6.8 and 6.1.1.4'

loop_
_geom_angle_atom_site_label_1
_geom_angle_atom_site_label_2
_geom_angle_atom_site_label_3
_geom_angle
_geom_angle_site_symmetry_1
_geom_angle_site_symmetry_3
_geom_angle_publ_flag
O3 Na1 O5 143.31(7) . . ?
O3 Na1 O4 70.30(6) . . ?
O5 Na1 O4 144.22(7) . . ?
O3 Na1 O8 143.51(7) . . ?
O5 Na1 O8 70.42(6) . . ?
O4 Na1 O8 82.93(6) . . ?
O3 Na1 O2 69.80(6) . . ?
O5 Na1 O2 83.84(6) . . ?
O4 Na1 O2 106.82(6) . . ?
O8 Na1 O2 144.12(7) . . ?
O3 Na1 O7 83.09(6) . . ?
O5 Na1 O7 107.40(6) . . ?
O4 Na1 O7 83.86(6) . . ?
O8 Na1 O7 69.44(6) . . ?
O2 Na1 O7 144.53(7) . . ?
O3 Na1 O6 82.97(6) . . ?
O5 Na1 O6 69.08(6) . . ?
O4 Na1 O6 144.35(7) . . ?
O8 Na1 O6 107.92(6) . . ?
O2 Na1 O6 84.42(6) . . ?
O7 Na1 O6 69.52(6) . . ?
O3 Na1 O1 107.93(6) . . ?
O5 Na1 O1 84.50(6) . . ?
O4 Na1 O1 68.80(6) . . ?
O8 Na1 O1 83.64(6) . . ?
O2 Na1 O1 68.99(6) . . ?
O7 Na1 O1 143.83(7) . . ?
O6 Na1 O1 144.45(7) . . ?
C8 O1 C1 113.25(19) . . ?
C8 O1 Na1 114.63(14) . . ?
C1 O1 Na1 108.69(15) . . ?
O1 C1 C2 112.6(2) . . ?
O11 Na2 O13B 140.0(3) . . ?
O11 Na2 O16 140.95(7) . . ?
O13B Na2 O16 73.8(4) . . ?
O11 Na2 O14A 87.94(18) . . ?
O13B Na2 O14A 57.7(3) . . ?
O16 Na2 O14A 105.5(2) . . ?
O11 Na2 O12 70.46(7) . . ?
O13B Na2 O12 148.2(3) . . ?
O16 Na2 O12 83.12(6) . . ?
O14A Na2 O12 152.43(15) . . ?
O11 Na2 O13A 149.4(2) . . ?
O13B Na2 O13A 11.6(4) . . ?
O16 Na2 O13A 67.5(2) . . ?
O14A Na2 O13A 69.3(2) . . ?
O12 Na2 O13A 136.75(17) . . ?
O11 Na2 O10 70.03(7) . . ?
O13B Na2 O10 83.1(5) . . ?
O16 Na2 O10 147.55(8) . . ?
O14A Na2 O10 79.9(2) . . ?
O12 Na2 O10 107.12(6) . . ?
O13A Na2 O10 85.5(2) . . ?
O11 Na2 O15 81.67(7) . . ?
O13B Na2 O15 103.5(5) . . ?
O16 Na2 O15 68.66(7) . . ?
O14A Na2 O15 72.02(19) . . ?
O12 Na2 O15 87.63(7) . . ?
O13A Na2 O15 108.8(3) . . ?
O10 Na2 O15 140.56(7) . . ?
O11 Na2 O9 107.51(6) . . ?
O13B Na2 O9 88.9(4) . . ?
O16 Na2 O9 87.60(6) . . ?
O14A Na2 O9 136.98(17) . . ?
O12 Na2 O9 68.23(6) . . ?
O13A Na2 O9 79.1(2) . . ?
O10 Na2 O9 69.07(6) . . ?
O15 Na2 O9 148.27(7) . . ?
O11 Na2 O14B 78.3(3) . . ?
O13B Na2 O14B 69.9(4) . . ?
O16 Na2 O14B 107.6(4) . . ?
O14A Na2 O14B 12.9(3) . . ?
O12 Na2 O14B 139.6(2) . . ?
O13A Na2 O14B 81.4(3) . . ?
O10 Na2 O14B 84.7(4) . . ?
O15 Na2 O14B 62.5(3) . . ?
O9 Na2 O14B 148.3(3) . . ?
C2 O2 C3 114.47(19) . . ?
C2 O2 Na1 114.36(15) . . ?
C3 O2 Na1 107.62(15) . . ?
O2 C2 C1 107.7(2) . . ?
C4 O3 C5 114.76(19) . . ?
C4 O3 Na1 115.90(15) . . ?
C5 O3 Na1 108.42(14) . . ?
O2 C3 C4 113.4(2) . . ?
C6 O4 C7 114.59(19) . . ?
C6 O4 Na1 113.34(15) . . ?
C7 O4 Na1 110.07(14) . . ?
O3 C4 C3 108.1(2) . . ?
C16 O5 C9 113.63(19) . . ?
C16 O5 Na1 114.32(14) . . ?
C9 O5 Na1 110.44(15) . . ?
O3 C5 C6 112.7(2) . . ?
C10 O6 C11 113.6(2) . . ?
C10 O6 Na1 114.56(15) . . ?
C11 O6 Na1 108.88(15) . . ?
O4 C6 C5 107.5(2) . . ?
C12 O7 C13 113.35(19) . . ?
C12 O7 Na1 113.74(15) . . ?
C13 O7 Na1 108.67(14) . . ?
O4 C7 C8 112.8(2) . . ?
C15 O8 C14 114.08(18) . . ?
C15 O8 Na1 107.45(14) . . ?
C14 O8 Na1 114.75(15) . . ?
O1 C8 C7 107.9(2) . . ?
C24A O9 C17 111.0(3) . . ?
C24A O9 C24B 28.2(7) . . ?
C17 O9 C24B 139.2(8) . . ?
C24A O9 Na2 117.23(19) . . ?
C17 O9 Na2 108.53(17) . . ?
C24B O9 Na2 98.4(7) . . ?
O5 C9 C10 112.2(2) . . ?
C19B O10 C18 92.0(12) . . ?
C19B O10 C19A 22.4(13) . . ?
C18 O10 C19A 114.3(3) . . ?
C19B O10 Na2 116.4(14) . . ?
C18 O10 Na2 113.21(16) . . ?
C19A O10 Na2 106.3(3) . . ?
O6 C10 C9 107.3(2) . . ?
C21B O11 C20A 80.6(10) . . ?
C21B O11 C21A 32.7(9) . . ?
C20A O11 C21A 112.9(3) . . ?
C21B O11 C20B 111.9(11) . . ?
C20A O11 C20B 36.3(6) . . ?
C21A O11 C20B 143.8(7) . . ?
C21B O11 Na2 129.7(9) . . ?
C20A O11 Na2 116.66(17) . . ?
C21A O11 Na2 107.4(2) . . ?
C20B O11 Na2 105.8(8) . . ?
O6 C11 C12 111.9(2) . . ?
C23B O12 C22A 71.7(9) . . ?
C23B O12 C23A 43.0(10) . . ?
C22A O12 C23A 113.4(2) . . ?
C23B O12 C22B 106.1(11) . . ?
C22A O12 C22B 34.5(6) . . ?
C23A O12 C22B 146.8(7) . . ?
C23B O12 Na2 121.2(8) . . ?
C22A O12 Na2 114.91(18) . . ?
C23A O12 Na2 109.82(18) . . ?
C22B O12 Na2 96.9(7) . . ?
O7 C12 C11 108.2(2) . . ?
O7 C13 C14 112.8(2) . . ?
C32A O13A C25A 114.8(9) . . ?
C32A O13A Na2 110.5(6) . . ?
C25A O13A Na2 114.9(6) . . ?
C25B O13B C32B 112.3(15) . . ?
C25B O13B Na2 110.7(11) . . ?
C32B O13B Na2 111.8(11) . . ?
O8 C14 C13 107.4(2) . . ?
C26A O14A C27A 114.4(7) . . ?
C26A O14A Na2 109.8(6) . . ?
C27A O14A Na2 114.4(5) . . ?
C27B O14B C26B 111.2(12) . . ?
C27B O14B Na2 109.4(9) . . ?
C26B O14B Na2 112.9(7) . . ?
C28B O15 C29A 79.1(6) . . ?
C28B O15 C28A 31.0(4) . . ?
C29A O15 C28A 108.3(4) . . ?
C28B O15 C29B 112.4(6) . . ?
C29A O15 C29B 38.6(3) . . ?
C28A O15 C29B 143.3(5) . . ?
C28B O15 Na2 129.1(6) . . ?
C29A O15 Na2 115.2(2) . . ?
C28A O15 Na2 105.5(3) . . ?
C29B O15 Na2 104.8(4) . . ?
O8 C15 C16 112.8(2) . . ?
C30B O16 C31A 89.0(6) . . ?
C30B O16 C30A 25.1(5) . . ?
C31A O16 C30A 113.7(4) . . ?
C30B O16 C31B 113.5(8) . . ?
C31A O16 C31B 24.7(5) . . ?
C30A O16 C31B 137.7(6) . . ?
C30B O16 Na2 118.3(8) . . ?
C31A O16 Na2 116.1(5) . . ?
C30A O16 Na2 107.8(4) . . ?
C31B O16 Na2 104.1(7) . . ?
O5 C16 C15 107.5(2) . . ?
C18 C17 O9 113.8(3) . . ?
O10 C18 C17 109.6(3) . . ?
O10 C18 C19B 39.6(11) . . ?
C17 C18 C19B 145.4(11) . . ?
O10 C19A C20A 112.9(5) . . ?
O10 C19B C20B 115(3) . . ?
O10 C19B C18 48.4(10) . . ?
C20B C19B C18 152(2) . . ?
O11 C20A C19A 107.5(4) . . ?
C19B C20B O11 103.3(16) . . ?
O11 C21A C22A 113.1(3) . . ?
O11 C21B C22B 99.9(15) . . ?
O12 C22A C21A 105.8(3) . . ?
C21B C22B O12 117.2(14) . . ?
O12 C23A C24A 112.0(3) . . ?
O12 C23B C24B 97.0(16) . . ?
O9 C24A C23A 106.4(3) . . ?
C23B C24B O9 117.7(14) . . ?
O13A C25A C26A 108.8(7) . . ?
O13B C25B C26B 114.0(14) . . ?
O14A C26A C25A 114.0(8) . . ?
O14B C26B C25B 106.4(9) . . ?
O14A C27A C28A 108.5(5) . . ?
O14B C27B C28B 116.4(13) . . ?
C27A C28A O15 114.0(4) . . ?
O15 C28B C27B 99.7(9) . . ?
O15 C29A C30A 104.5(5) . . ?
C30B C29B O15 106.3(9) . . ?
O16 C30A C29A 112.2(6) . . ?
O16 C30B C29B 107.7(10) . . ?
O16 C31A C32A 105.8(6) . . ?
O16 C31B C32B 113.8(12) . . ?
O13A C32A C31A 111.5(7) . . ?
O13B C32B C31B 106.8(10) . . ?
C35 C33 C34 119.6(3) . . ?
C35 C33 C36 121.0(2) . . ?
C34 C33 C36 119.2(2) . . ?
N2 C34 C33 179.2(4) . . ?
N3 C35 C33 178.2(3) . . ?
O17 C36 N1 120.8(2) . . ?
O17 C36 C33 120.6(2) . . ?
N1 C36 C33 118.5(2) . . ?
C39 C37 C38 119.7(2) . . ?
C39 C37 C40 120.9(2) . . ?
C38 C37 C40 118.9(2) . . ?
N5 C38 C37 179.3(3) . . ?
N6 C39 C37 177.1(3) . . ?
O18 C40 N4 120.9(2) . . ?
O18 C40 C37 119.9(2) . . ?
N4 C40 C37 119.2(2) . . ?

loop_
_geom_bond_atom_site_label_1
_geom_bond_atom_site_label_2
_geom_bond_distance
_geom_bond_site_symmetry_2
_geom_bond_publ_flag
Na1 O3 2.4306(18) . ?
Na1 O5 2.4377(18) . ?
Na1 O4 2.4620(19) . ?
Na1 O8 2.4632(19) . ?
Na1 O2 2.4769(19) . ?
Na1 O7 2.4839(18) . ?
Na1 O6 2.4935(19) . ?
Na1 O1 2.5101(18) . ?
O1 C8 1.423(3) . ?
O1 C1 1.435(3) . ?
N1 C36 1.312(3) . ?
C1 C2 1.494(4) . ?
Na2 O11 2.408(2) . ?
Na2 O13B 2.43(2) . ?
Na2 O16 2.4585(19) . ?
Na2 O14A 2.473(10) . ?
Na2 O12 2.473(2) . ?
Na2 O13A 2.479(13) . ?
Na2 O10 2.4884(19) . ?
Na2 O15 2.493(2) . ?
Na2 O9 2.512(2) . ?
Na2 O14B 2.546(15) . ?
O2 C2 1.422(3) . ?
O2 C3 1.426(3) . ?
N2 C34 1.148(4) . ?
O3 C4 1.427(3) . ?
O3 C5 1.437(3) . ?
N3 C35 1.157(3) . ?
C3 C4 1.493(4) . ?
O4 C6 1.420(3) . ?
O4 C7 1.429(3) . ?
N4 C40 1.306(3) . ?
O5 C16 1.428(3) . ?
O5 C9 1.435(3) . ?
N5 C38 1.151(3) . ?
C5 C6 1.490(4) . ?
O6 C10 1.422(3) . ?
O6 C11 1.434(3) . ?
N6 C39 1.162(3) . ?
O7 C12 1.422(3) . ?
O7 C13 1.436(3) . ?
C7 C8 1.504(4) . ?
O8 C15 1.433(3) . ?
O8 C14 1.438(3) . ?
O9 C24A 1.409(4) . ?
O9 C17 1.445(3) . ?
O9 C24B 1.587(19) . ?
C9 C10 1.506(4) . ?
O10 C19B 1.22(4) . ?
O10 C18 1.428(3) . ?
O10 C19A 1.467(7) . ?
O11 C21B 1.208(18) . ?
O11 C20A 1.407(3) . ?
O11 C21A 1.478(5) . ?
O11 C20B 1.648(15) . ?
C11 C12 1.514(4) . ?
O12 C23B 1.207(15) . ?
O12 C22A 1.388(3) . ?
O12 C23A 1.478(4) . ?
O12 C22B 1.729(17) . ?
C13 C14 1.493(4) . ?
O13A C32A 1.398(11) . ?
O13A C25A 1.437(10) . ?
O13B C25B 1.410(17) . ?
O13B C32B 1.48(2) . ?
O14A C26A 1.391(11) . ?
O14A C27A 1.419(10) . ?
O14B C27B 1.409(16) . ?
O14B C26B 1.430(15) . ?
O15 C28B 1.247(11) . ?
O15 C29A 1.405(5) . ?
O15 C28A 1.532(7) . ?
O15 C29B 1.602(9) . ?
C15 C16 1.500(4) . ?
O16 C30B 1.363(18) . ?
O16 C31A 1.412(12) . ?
O16 C30A 1.474(10) . ?
O16 C31B 1.478(18) . ?
O17 C36 1.290(3) . ?
C17 C18 1.443(4) . ?
O18 C40 1.285(3) . ?
C18 C19B 1.91(3) . ?
C19A C20A 1.483(9) . ?
C19B C20B 1.54(3) . ?
C21A C22A 1.506(5) . ?
C21B C22B 1.48(2) . ?
C23A C24A 1.519(5) . ?
C23B C24B 1.47(2) . ?
C25A C26A 1.510(9) . ?
C25B C26B 1.557(16) . ?
C27A C28A 1.514(8) . ?
C27B C28B 1.528(14) . ?
C29A C30A 1.484(12) . ?
C29B C30B 1.49(2) . ?
C31A C32A 1.500(11) . ?
C31B C32B 1.53(2) . ?
C33 C35 1.404(4) . ?
C33 C34 1.405(4) . ?
C33 C36 1.439(4) . ?
C37 C39 1.396(4) . ?
C37 C38 1.407(4) . ?
C37 C40 1.448(4) . ?

loop_
_geom_hbond_atom_site_label_D
_geom_hbond_atom_site_label_H
_geom_hbond_atom_site_label_A
_geom_hbond_distance_DH
_geom_hbond_distance_HA
_geom_hbond_distance_DA
_geom_hbond_angle_DHA
_geom_hbond_site_symmetry_A
N1 H1N O18 0.88 1.98 2.857(3) 175.3 2_645
N1 H2N O21 0.88 2.28 2.888(2) 126.0 .
N4 H3N O17 0.88 2.05 2.910(3) 164.1 2_655
N4 H4N O20 0.88 2.19 2.887(3) 135.6 2_655
O21 H5O N5 0.92 1.97 2.898(3) 177.0 .
O19 H1O N6 0.85 2.09 2.873(3) 152.9 1_455
O22 H7O N3 0.86 2.07 2.898(3) 161.6 2_645
O20 H3O O19 0.71 2.19 2.801(3) 145.7 .
O19 H2O O17 0.88 1.93 2.801(2) 168.0 .
O20 H4O N2 0.96 1.93 2.886(4) 175.5 2_545
O22 H8O O18 0.89 1.93 2.798(2) 166.9 2_645
O21 H6O O22 0.73 2.11 2.840(3) 175.7 .
